data_4130712
loop_
_publ_author_name
'Yang, Zhenyu'
'He, Ying'
'Toste, F. Dean'

_publ_section_title
;
 Biomimetic Approach to the Catalytic Enantioselective Synthesis of
 Flavonoids.
;
_journal_issue 31
_journal_name_full 'Journal of the American Chemical Society'
_journal_page_first 9775
_journal_page_last 9778
_journal_paper_doi 10.1021/jacs.6b05939
_journal_volume 138
_journal_year 2016
_chemical_absolute_configuration ad
_chemical_formula_sum 'C25 H21 Br O2'
_chemical_formula_weight 433.33
_chemical_name_common Y-PT
_chemical_name_systematic toste138
_space_group.centring_type primitive

_space_group_crystal_system monoclinic
_space_group_IT_number 4
_space_group_name_Hall 'P 2yb'
_space_group_name_H-M_alt 'P 1 21 1'
_atom_sites_solution_hydrogens geom
_atom_sites_solution_primary iterative
_atom_sites_solution_secondary difmap
_audit_creation_method SHELXL-2014/7
_cell_angle_alpha 90
_cell_angle_beta 95.033(2)
_cell_angle_gamma 90
_cell_formula_units_Z 2
_cell_length_a 7.0870(6)
_cell_length_b 9.4712(8)
_cell_length_c 14.7360(13)
_cell_measurement_reflns_used 9586
_cell_measurement_temperature 100(2)
_cell_measurement_theta_max 25.37
_cell_measurement_theta_min 2.56
_cell_volume 985.30(15)
_computing_cell_refinement 'Bruker SAINT'
_computing_data_collection 'Bruker APEX2'
_computing_data_reduction 'Bruker SAINT'
_computing_molecular_graphics ORTEP-32
_computing_publication_material WinGX
_computing_structure_refinement SHELXL-2014
_computing_structure_solution SHELXT-2014
_diffrn_ambient_temperature 100(2)
_diffrn_detector_area_resol_mean 8.366
_diffrn_measured_fraction_theta_full 1.000
_diffrn_measured_fraction_theta_max 0.999
_diffrn_measurement_device_type 'Bruker APEX-I CCD'
_diffrn_measurement_method '\f and \w scans'
_diffrn_radiation_type MoK\a
_diffrn_radiation_wavelength 0.71073
_diffrn_reflns_av_R_equivalents 0.0394
_diffrn_reflns_av_unetI/netI 0.0334
_diffrn_reflns_Laue_measured_fraction_full 1.000
_diffrn_reflns_Laue_measured_fraction_max 0.999
_diffrn_reflns_limit_h_max 8
_diffrn_reflns_limit_h_min -8
_diffrn_reflns_limit_k_max 11
_diffrn_reflns_limit_k_min -11
_diffrn_reflns_limit_l_max 17
_diffrn_reflns_limit_l_min -17
_diffrn_reflns_number 33342
_diffrn_reflns_point_group_measured_fraction_full 0.998
_diffrn_reflns_point_group_measured_fraction_max 0.995
_diffrn_reflns_theta_full 25.000
_diffrn_reflns_theta_max 25.402
_diffrn_reflns_theta_min 1.387
_diffrn_source 'fine focus sealed tube'
_exptl_absorpt_coefficient_mu 2.104
_exptl_absorpt_correction_T_max 0.928
_exptl_absorpt_correction_T_min 0.728
_exptl_absorpt_correction_type multi-scan
_exptl_absorpt_process_details SADABS
_exptl_crystal_colour colorless
_exptl_crystal_density_diffrn 1.461
_exptl_crystal_description blade
_exptl_crystal_F_000 444
_exptl_crystal_size_max 0.100
_exptl_crystal_size_mid 0.040
_exptl_crystal_size_min 0.020
_refine_diff_density_max 0.710
_refine_diff_density_min -0.220
_refine_diff_density_rms 0.053
_refine_ls_abs_structure_details
; 
 Flack x determined using 1493 quotients [(I+)-(I-)]/[(I+)+(I-)] 
 (Parsons, Flack and Wagner, Acta Cryst. B69 (2013) 249-259). 
;
_refine_ls_abs_structure_Flack -0.019(3)
_refine_ls_extinction_method none
_refine_ls_goodness_of_fit_ref 1.063
_refine_ls_hydrogen_treatment constr
_refine_ls_matrix_type full
_refine_ls_number_parameters 253
_refine_ls_number_reflns 3626
_refine_ls_number_restraints 1
_refine_ls_restrained_S_all 1.063
_refine_ls_R_factor_all 0.0304
_refine_ls_R_factor_gt 0.0276
_refine_ls_shift/su_max 0.000
_refine_ls_shift/su_mean 0.000
_refine_ls_structure_factor_coef Fsqd
_refine_ls_weighting_details 'w=1/[\s^2^(Fo^2^)+(0.0400P)^2^] where P=(Fo^2^+2Fc^2^)/3'
_refine_ls_weighting_scheme calc
_refine_ls_wR_factor_gt 0.0659
_refine_ls_wR_factor_ref 0.0669
_reflns_Friedel_coverage 0.870
_reflns_Friedel_fraction_full 0.996
_reflns_Friedel_fraction_max 0.991
_reflns_number_gt 3406
_reflns_number_total 3626
_reflns_threshold_expression 'I > 2\s(I)'
_cod_data_source_file ja6b05939_si_001.cif
_cod_data_source_block toste138
_cod_original_sg_symbol_H-M 'P 21'
_cod_database_code 4130712
_shelx_shelxl_version_number 2014/7
_shelx_space_group_comment
; 
The symmetry employed for this shelxl refinement is uniquely defined 
by the following loop, which should always be used as a source of 
symmetry information in preference to the above space-group names. 
They are only intended as comments. 
;
_shelx_estimated_absorpt_t_min 0.817
_shelx_estimated_absorpt_t_max 0.959

loop_
_space_group_symop_operation_xyz
'x, y, z'
'-x, y+1/2, -z'

loop_
_atom_site_label
_atom_site_type_symbol
_atom_site_fract_x
_atom_site_fract_y
_atom_site_fract_z
_atom_site_U_iso_or_equiv
_atom_site_adp_type
_atom_site_occupancy
_atom_site_site_symmetry_order
_atom_site_calc_flag
_atom_site_refinement_flags_posn
_atom_site_refinement_flags_adp
C1 C 0.4356(5) 0.6109(4) 0.1792(3) 0.0199(8) Uani 1 1 d . .
C2 C 0.3107(4) 0.7076(3) 0.3138(2) 0.0163(7) Uani 1 1 d . .
C3 C 0.3523(5) 0.7808(4) 0.3953(2) 0.0169(7) Uani 1 1 d . .
C4 C 0.5433(5) 0.8518(4) 0.4145(2) 0.0192(7) Uani 1 1 d . .
H4A H 0.5480 0.9360 0.3750 0.023 Uiso 1 1 calc R U
H4B H 0.6434 0.7859 0.3982 0.023 Uiso 1 1 calc R U
C5 C 0.5857(5) 0.8968(4) 0.5133(2) 0.0226(8) Uani 1 1 d . .
H5A H 0.6933 0.9638 0.5182 0.027 Uiso 1 1 calc R U
H5B H 0.6219 0.8132 0.5512 0.027 Uiso 1 1 calc R U
C6 C 0.4120(5) 0.9670(4) 0.5480(2) 0.0238(8) Uani 1 1 d . .
H6A H 0.4431 1.0020 0.6108 0.029 Uiso 1 1 calc R U
H6B H 0.3724 1.0484 0.5087 0.029 Uiso 1 1 calc R U
C7 C 0.2522(5) 0.8601(4) 0.5467(2) 0.0222(8) Uani 1 1 d . .
H7A H 0.2847 0.7882 0.5943 0.027 Uiso 1 1 calc R U
H7B H 0.1357 0.9088 0.5622 0.027 Uiso 1 1 calc R U
C8 C 0.2128(5) 0.7872(4) 0.4569(2) 0.0183(7) Uani 1 1 d . .
C9 C 0.0369(5) 0.7226(4) 0.4342(2) 0.0211(8) Uani 1 1 d . .
H9 H -0.0570 0.7253 0.4764 0.025 Uiso 1 1 calc R U
C10 C -0.0021(4) 0.6555(4) 0.3523(2) 0.0184(7) Uani 1 1 d . .
H10 H -0.1234 0.6146 0.3378 0.022 Uiso 1 1 calc R U
C11 C 0.1343(4) 0.6465(4) 0.2899(2) 0.0180(7) Uani 1 1 d . .
C12 C 0.1021(4) 0.5637(4) 0.2026(2) 0.0163(9) Uani 1 1 d . .
H12 H -0.0331 0.5715 0.1772 0.020 Uiso 1 1 calc R U
C13 C 0.1538(5) 0.4114(4) 0.2220(2) 0.0189(7) Uani 1 1 d . .
C14 C 0.0223(5) 0.3090(4) 0.2423(2) 0.0198(7) Uani 1 1 d . .
H14 H -0.1080 0.3328 0.2419 0.024 Uiso 1 1 calc R U
C15 C 0.0818(5) 0.1734(4) 0.2628(2) 0.0235(8) Uani 1 1 d . .
C16 C 0.2716(5) 0.1344(4) 0.2619(2) 0.0254(8) Uani 1 1 d . .
H16 H 0.3103 0.0400 0.2752 0.031 Uiso 1 1 calc R U
C17 C 0.4025(5) 0.2355(4) 0.2415(2) 0.0233(8) Uani 1 1 d . .
H17 H 0.5321 0.2107 0.2400 0.028 Uiso 1 1 calc R U
C18 C 0.3441(5) 0.3726(4) 0.2233(2) 0.0206(7) Uani 1 1 d . .
C19 C 0.2335(4) 0.6192(4) 0.1343(2) 0.0192(7) Uani 1 1 d . .
H19A H 0.2008 0.7181 0.1178 0.023 Uiso 1 1 calc R U
H19B H 0.2210 0.5612 0.0782 0.023 Uiso 1 1 calc R U
C20 C 0.5828(5) 0.6552(4) 0.1153(2) 0.0223(8) Uani 1 1 d . .
C21 C 0.6259(5) 0.5610(5) 0.0469(2) 0.0309(11) Uani 1 1 d . .
H21 H 0.5666 0.4710 0.0421 0.037 Uiso 1 1 calc R U
C22 C 0.7555(5) 0.5998(5) -0.0135(3) 0.0411(11) Uani 1 1 d . .
H22 H 0.7846 0.5367 -0.0604 0.049 Uiso 1 1 calc R U
C23 C 0.8427(6) 0.7309(6) -0.0056(3) 0.0422(12) Uani 1 1 d . .
H23 H 0.9321 0.7570 -0.0470 0.051 Uiso 1 1 calc R U
C24 C 0.8007(5) 0.8232(5) 0.0616(3) 0.0375(11) Uani 1 1 d . .
H24 H 0.8617 0.9125 0.0668 0.045 Uiso 1 1 calc R U
C25 C 0.6687(5) 0.7860(4) 0.1224(3) 0.0265(8) Uani 1 1 d . .
H25 H 0.6380 0.8503 0.1683 0.032 Uiso 1 1 calc R U
O1 O 0.4579(3) 0.7001(3) 0.25641(16) 0.0192(5) Uani 1 1 d . .
O2 O 0.4838(3) 0.4691(3) 0.20593(18) 0.0226(6) Uani 1 1 d . .
Br1 Br -0.09484(4) 0.03502(4) 0.29419(2) 0.03409(13) Uani 1 1 d . .

loop_
_atom_site_aniso_label
_atom_site_aniso_U_11
_atom_site_aniso_U_22
_atom_site_aniso_U_33
_atom_site_aniso_U_23
_atom_site_aniso_U_13
_atom_site_aniso_U_12
C1 0.0185(18) 0.018(2) 0.023(2) -0.0020(15) 0.0031(15) 0.0009(15)
C2 0.0156(16) 0.0120(16) 0.0218(17) 0.0012(14) 0.0045(14) 0.0014(13)
C3 0.0166(16) 0.0145(17) 0.0193(18) 0.0010(13) -0.0005(13) 0.0014(13)
C4 0.0167(16) 0.0200(18) 0.0205(17) 0.0019(14) -0.0004(13) -0.0002(14)
C5 0.0211(17) 0.0198(19) 0.0263(19) -0.0043(15) -0.0012(15) -0.0024(14)
C6 0.0223(18) 0.0250(18) 0.024(2) -0.0070(16) -0.0011(15) -0.0014(15)
C7 0.0219(18) 0.0216(19) 0.0234(19) -0.0027(15) 0.0040(14) 0.0003(15)
C8 0.0213(17) 0.0122(17) 0.0212(19) 0.0018(13) 0.0008(14) 0.0019(13)
C9 0.0175(17) 0.0198(19) 0.0267(19) 0.0021(16) 0.0056(15) 0.0016(14)
C10 0.0118(15) 0.0165(17) 0.0265(19) 0.0020(15) 0.0002(14) -0.0007(13)
C11 0.0168(16) 0.0140(16) 0.0227(19) 0.0030(14) -0.0011(14) 0.0013(13)
C12 0.0114(14) 0.017(3) 0.0195(17) 0.0022(13) -0.0026(12) -0.0004(12)
C13 0.0187(17) 0.020(2) 0.0169(18) -0.0033(14) -0.0034(14) -0.0005(15)
C14 0.0198(18) 0.0190(19) 0.0200(18) -0.0033(14) -0.0013(14) 0.0001(14)
C15 0.0238(18) 0.022(2) 0.0243(19) -0.0017(15) -0.0002(15) -0.0056(15)
C16 0.0300(19) 0.0190(19) 0.026(2) -0.0040(16) -0.0033(16) 0.0034(15)
C17 0.0196(18) 0.026(2) 0.0239(19) -0.0046(16) -0.0024(15) 0.0044(14)
C18 0.0219(18) 0.0211(19) 0.0181(18) -0.0027(15) -0.0022(14) -0.0023(15)
C19 0.0175(17) 0.0192(19) 0.0203(18) -0.0012(14) -0.0018(14) 0.0009(13)
C20 0.0148(16) 0.031(2) 0.0198(18) 0.0030(16) -0.0028(14) 0.0013(15)
C21 0.0198(16) 0.049(3) 0.0233(18) -0.0005(18) 0.0000(14) 0.0026(17)
C22 0.027(2) 0.073(3) 0.022(2) 0.003(2) 0.0015(17) 0.012(2)
C23 0.021(2) 0.079(4) 0.027(2) 0.026(2) 0.0053(17) 0.011(2)
C24 0.023(2) 0.051(3) 0.039(3) 0.023(2) 0.0009(18) 0.0007(19)
C25 0.0230(18) 0.032(2) 0.025(2) 0.0090(16) 0.0011(15) 0.0018(16)
O1 0.0173(11) 0.0222(14) 0.0187(12) -0.0026(10) 0.0045(10) -0.0023(10)
O2 0.0165(13) 0.0199(13) 0.0310(15) 0.0016(11) 0.0002(11) 0.0004(10)
Br1 0.0321(2) 0.01902(18) 0.0512(2) 0.0048(2) 0.00417(15) -0.00466(19)

loop_
_atom_type_symbol
_atom_type_description
_atom_type_scat_dispersion_real
_atom_type_scat_dispersion_imag
_atom_type_scat_source
C C 0.0033 0.0016 'International Tables Vol C Tables 4.2.6.8 and 6.1.1.4'
H H 0.0000 0.0000 'International Tables Vol C Tables 4.2.6.8 and 6.1.1.4'
O O 0.0106 0.0060 'International Tables Vol C Tables 4.2.6.8 and 6.1.1.4'
Br Br -0.2901 2.4595 'International Tables Vol C Tables 4.2.6.8 and 6.1.1.4'

loop_
_geom_angle_atom_site_label_1
_geom_angle_atom_site_label_2
_geom_angle_atom_site_label_3
_geom_angle
O1 C1 O2 109.4(3)
O1 C1 C20 107.4(3)
O2 C1 C20 105.5(3)
O1 C1 C19 110.6(3)
O2 C1 C19 111.1(3)
C20 C1 C19 112.7(3)
C11 C2 C3 122.7(3)
C11 C2 O1 121.7(3)
C3 C2 O1 115.6(3)
C2 C3 C8 118.1(3)
C2 C3 C4 119.9(3)
C8 C3 C4 121.9(3)
C3 C4 C5 113.7(3)
C3 C4 H4A 108.8
C5 C4 H4A 108.8
C3 C4 H4B 108.8
C5 C4 H4B 108.8
H4A C4 H4B 107.7
C4 C5 C6 110.2(3)
C4 C5 H5A 109.6
C6 C5 H5A 109.6
C4 C5 H5B 109.6
C6 C5 H5B 109.6
H5A C5 H5B 108.1
C7 C6 C5 109.2(3)
C7 C6 H6A 109.8
C5 C6 H6A 109.8
C7 C6 H6B 109.8
C5 C6 H6B 109.8
H6A C6 H6B 108.3
C8 C7 C6 113.5(3)
C8 C7 H7A 108.9
C6 C7 H7A 108.9
C8 C7 H7B 108.9
C6 C7 H7B 108.9
H7A C7 H7B 107.7
C3 C8 C9 119.3(3)
C3 C8 C7 120.4(3)
C9 C8 C7 120.4(3)
C10 C9 C8 121.3(3)
C10 C9 H9 119.4
C8 C9 H9 119.4
C9 C10 C11 120.8(3)
C9 C10 H10 119.6
C11 C10 H10 119.6
C10 C11 C2 117.8(3)
C10 C11 C12 122.2(3)
C2 C11 C12 119.8(3)
C11 C12 C13 108.6(3)
C11 C12 C19 109.2(3)
C13 C12 C19 107.6(3)
C11 C12 H12 110.4
C13 C12 H12 110.4
C19 C12 H12 110.4
C18 C13 C14 118.5(3)
C18 C13 C12 118.2(3)
C14 C13 C12 123.3(3)
C15 C14 C13 119.9(3)
C15 C14 H14 120.1
C13 C14 H14 120.1
C14 C15 C16 121.4(3)
C14 C15 Br1 120.2(3)
C16 C15 Br1 118.4(3)
C17 C16 C15 118.9(3)
C17 C16 H16 120.5
C15 C16 H16 120.5
C18 C17 C16 119.8(3)
C18 C17 H17 120.1
C16 C17 H17 120.1
C17 C18 O2 116.6(3)
C17 C18 C13 121.5(3)
O2 C18 C13 121.9(3)
C12 C19 C1 107.5(3)
C12 C19 H19A 110.2
C1 C19 H19A 110.2
C12 C19 H19B 110.2
C1 C19 H19B 110.2
H19A C19 H19B 108.5
C25 C20 C21 120.3(3)
C25 C20 C1 121.4(3)
C21 C20 C1 118.3(3)
C22 C21 C20 119.6(4)
C22 C21 H21 120.2
C20 C21 H21 120.2
C21 C22 C23 119.9(4)
C21 C22 H22 120.0
C23 C22 H22 120.0
C24 C23 C22 120.5(4)
C24 C23 H23 119.7
C22 C23 H23 119.7
C23 C24 C25 120.1(4)
C23 C24 H24 120.0
C25 C24 H24 120.0
C20 C25 C24 119.6(4)
C20 C25 H25 120.2
C24 C25 H25 120.2
C2 O1 C1 118.6(3)
C18 O2 C1 120.7(3)

loop_
_geom_bond_atom_site_label_1
_geom_bond_atom_site_label_2
_geom_bond_distance
C1 O1 1.414(4)
C1 O2 1.433(4)
C1 C20 1.524(5)
C1 C19 1.526(5)
C2 C11 1.395(4)
C2 C3 1.396(5)
C2 O1 1.401(4)
C3 C8 1.402(5)
C3 C4 1.515(5)
C4 C5 1.521(5)
C4 H4A 0.9900
C4 H4B 0.9900
C5 C6 1.526(5)
C5 H5A 0.9900
C5 H5B 0.9900
C6 C7 1.518(5)
C6 H6A 0.9900
C6 H6B 0.9900
C7 C8 1.497(5)
C7 H7A 0.9900
C7 H7B 0.9900
C8 C9 1.403(5)
C9 C10 1.371(5)
C9 H9 0.9500
C10 C11 1.394(5)
C10 H10 0.9500
C11 C12 1.507(5)
C12 C13 1.510(5)
C12 C19 1.523(4)
C12 H12 1.0000
C13 C18 1.396(5)
C13 C14 1.395(5)
C14 C15 1.377(5)
C14 H14 0.9500
C15 C16 1.396(5)
C15 Br1 1.897(3)
C16 C17 1.385(5)
C16 H16 0.9500
C17 C18 1.382(5)
C17 H17 0.9500
C18 O2 1.388(4)
C19 H19A 0.9900
C19 H19B 0.9900
C20 C25 1.380(6)
C20 C21 1.399(6)
C21 C22 1.384(5)
C21 H21 0.9500
C22 C23 1.388(7)
C22 H22 0.9500
C23 C24 1.373(7)
C23 H23 0.9500
C24 C25 1.396(5)
C24 H24 0.9500
C25 H25 0.9500
